data_4330668
loop_
_publ_author_name
'Santosh K. Sahoo'
'Nilufa Khatun'
'Himanshu Sekhar Jena'
'Bhisma K. Patel'

_publ_section_title
;
 Stable Cu(I) Complexes with Thioamidoguanidine Possessing Halide-Bridge
 Structure
;
_journal_name_full 'Inorganic Chemistry'
_journal_page_first 10800
_journal_page_last 10807
_journal_paper_doi 10.1021/ic301429g
_journal_volume 51
_journal_year 2012
_chemical_formula_moiety 'C22 H26 Br Cu N4 O2 S'
_chemical_formula_sum 'C22 H26 Br Cu N4 O2 S'
_chemical_formula_weight 553.99
_chemical_name_systematic
; 
 ? 
;
_space_group_IT_number 56
_symmetry_cell_setting orthorhombic
_symmetry_space_group_name_Hall '-P 2ab 2ac'
_symmetry_space_group_name_H-M 'P c c n'
_atom_sites_solution_hydrogens geom
_atom_sites_solution_primary direct
_atom_sites_solution_secondary difmap
_audit_creation_method SHELXL-97
_cell_angle_alpha 90.00
_cell_angle_beta 90.00
_cell_angle_gamma 90.00
_cell_formula_units_Z 8
_cell_length_a 15.4710(8)
_cell_length_b 20.2116(10)
_cell_length_c 14.6730(8)
_cell_measurement_reflns_used 2126
_cell_measurement_temperature 296(2)
_cell_measurement_theta_max 22.15
_cell_measurement_theta_min 2.12
_cell_volume 4588.2(4)
_computing_structure_refinement 'SHELXL-97 (Sheldrick, 1997)'
_computing_structure_solution 'SHELXS-97 (Sheldrick, 1990)'
_diffrn_ambient_temperature 296(2)
_diffrn_measured_fraction_theta_full 1.00
_diffrn_measured_fraction_theta_max 1.00
_diffrn_radiation_monochromator graphite
_diffrn_radiation_source 'fine-focus sealed tube'
_diffrn_radiation_type MoK\a
_diffrn_radiation_wavelength 0.71073
_diffrn_reflns_av_R_equivalents 0.0833
_diffrn_reflns_av_sigmaI/netI 0.0348
_diffrn_reflns_limit_h_max 18
_diffrn_reflns_limit_h_min -18
_diffrn_reflns_limit_k_max 24
_diffrn_reflns_limit_k_min -24
_diffrn_reflns_limit_l_max 17
_diffrn_reflns_limit_l_min -17
_diffrn_reflns_number 43312
_diffrn_reflns_theta_full 25.25
_diffrn_reflns_theta_max 25.25
_diffrn_reflns_theta_min 1.66
_exptl_absorpt_coefficient_mu 2.811
_exptl_absorpt_correction_T_max 0.468
_exptl_absorpt_correction_T_min 0.319
_exptl_absorpt_correction_type multi-scan
_exptl_absorpt_process_details multi-scan
_exptl_crystal_colour yellow
_exptl_crystal_density_diffrn 1.604
_exptl_crystal_description rod
_exptl_crystal_F_000 2256.0
_exptl_crystal_size_max 0.42
_exptl_crystal_size_mid 0.35
_exptl_crystal_size_min 0.27
_refine_diff_density_max 1.267
_refine_diff_density_min -0.519
_refine_diff_density_rms 0.094
_refine_ls_extinction_method none
_refine_ls_goodness_of_fit_ref 1.071
_refine_ls_hydrogen_treatment constr
_refine_ls_matrix_type full
_refine_ls_number_parameters 280
_refine_ls_number_reflns 4164
_refine_ls_number_restraints 0
_refine_ls_restrained_S_all 1.071
_refine_ls_R_factor_all 0.0557
_refine_ls_R_factor_gt 0.0453
_refine_ls_shift/su_max 0.001
_refine_ls_shift/su_mean 0.000
_refine_ls_structure_factor_coef Fsqd
_refine_ls_weighting_details 'calc w=1/[\s^2^(Fo^2^)+(0.0803P)^2^+6.6790P] where P=(Fo^2^+2Fc^2^)/3'
_refine_ls_weighting_scheme calc
_refine_ls_wR_factor_gt 0.1315
_refine_ls_wR_factor_ref 0.1354
_reflns_number_gt 3316
_reflns_number_total 4164
_reflns_threshold_expression >2sigma(I)
_cod_data_source_file ic301429g_si_002_2.cif
_cod_data_source_block Complex-B
_cod_database_code 4330668

loop_
_symmetry_equiv_pos_as_xyz
'x, y, z'
'-x+1/2, -y+1/2, z'
'-x, y+1/2, -z+1/2'
'x+1/2, -y, -z+1/2'
'-x, -y, -z'
'x-1/2, y-1/2, -z'
'x, -y-1/2, z-1/2'
'-x-1/2, y, z-1/2'

loop_
_atom_site_label
_atom_site_type_symbol
_atom_site_fract_x
_atom_site_fract_y
_atom_site_fract_z
_atom_site_U_iso_or_equiv
_atom_site_adp_type
_atom_site_occupancy
_atom_site_symmetry_multiplicity
_atom_site_calc_flag
_atom_site_refinement_flags
Br1 Br 0.12968(4) 0.72988(3) 0.34111(5) 0.0561(3) Uani 1 1 d .
Cu1 Cu 0.22766(5) 0.82079(4) 0.36452(6) 0.0508(3) Uani 1 1 d .
S1 S 0.19373(10) 0.92764(7) 0.36956(10) 0.0352(4) Uani 1 1 d .
C2 C -0.0410(3) 0.9459(3) 0.2611(4) 0.0340(14) Uani 1 1 d .
C4 C -0.1038(4) 0.9183(4) 0.1158(4) 0.0534(18) Uani 1 1 d .
H4 H -0.1303 0.9318 0.0620 0.064 Uiso 1 1 calc R
C3 C -0.0816(4) 0.9651(3) 0.1809(4) 0.0430(15) Uani 1 1 d .
H3 H -0.0940 1.0095 0.1708 0.052 Uiso 1 1 calc R
C5 C -0.0873(4) 0.8532(3) 0.1295(4) 0.0511(17) Uani 1 1 d .
H5 H -0.1024 0.8222 0.0854 0.061 Uiso 1 1 calc R
C6 C -0.0488(4) 0.8335(3) 0.2075(5) 0.0531(17) Uani 1 1 d .
H6 H -0.0375 0.7888 0.2167 0.064 Uiso 1 1 calc R
C1 C -0.0255(4) 0.8792(3) 0.2749(4) 0.0430(15) Uani 1 1 d .
H1 H 0.0003 0.8648 0.3287 0.052 Uiso 1 1 calc R
C7 C 0.0492(3) 1.0230(2) 0.3317(3) 0.0268(12) Uani 1 1 d .
N2 N -0.0221(3) 0.9918(2) 0.3316(3) 0.0324(11) Uani 1 1 d .
N3 N 0.0668(3) 1.0718(2) 0.3923(3) 0.0312(11) Uani 1 1 d .
O1 O 0.0894(3) 1.19282(19) 0.4816(3) 0.0547(12) Uani 1 1 d .
C8 C 0.0009(4) 1.0958(3) 0.4549(4) 0.0399(15) Uani 1 1 d .
H8A H 0.0104 1.0775 0.5152 0.048 Uiso 1 1 calc R
H8B H -0.0559 1.0822 0.4341 0.048 Uiso 1 1 calc R
C10 C 0.1523(4) 1.0954(3) 0.4157(4) 0.0358(14) Uani 1 1 d .
H10A H 0.1938 1.0803 0.3707 0.043 Uiso 1 1 calc R
H10B H 0.1693 1.0780 0.4746 0.043 Uiso 1 1 calc R
C11 C 0.1513(4) 1.1694(3) 0.4185(5) 0.0483(16) Uani 1 1 d .
H11A H 0.2081 1.1854 0.4356 0.058 Uiso 1 1 calc R
H11B H 0.1379 1.1864 0.3583 0.058 Uiso 1 1 calc R
C9 C 0.0065(4) 1.1699(3) 0.4580(4) 0.0495(17) Uani 1 1 d .
H9A H -0.0092 1.1876 0.3988 0.059 Uiso 1 1 calc R
H9B H -0.0350 1.1864 0.5021 0.059 Uiso 1 1 calc R
C12 C 0.1353(3) 1.0697(2) 0.2062(3) 0.0268(12) Uani 1 1 d .
C14 C 0.2395(4) 1.1419(3) 0.1382(4) 0.0395(15) Uani 1 1 d .
H14 H 0.2967 1.1529 0.1258 0.047 Uiso 1 1 calc R
C15 C 0.1723(4) 1.1823(3) 0.1060(4) 0.0431(15) Uani 1 1 d .
H15 H 0.1849 1.2200 0.0723 0.052 Uiso 1 1 calc R
C17 C 0.0690(3) 1.1101(3) 0.1752(4) 0.0349(14) Uani 1 1 d .
H17 H 0.0119 1.0997 0.1886 0.042 Uiso 1 1 calc R
C16 C 0.0885(4) 1.1662(3) 0.1242(4) 0.0416(15) Uani 1 1 d .
H16 H 0.0440 1.1928 0.1023 0.050 Uiso 1 1 calc R
C13 C 0.2209(3) 1.0863(3) 0.1877(4) 0.0343(14) Uani 1 1 d .
H13 H 0.2654 1.0596 0.2090 0.041 Uiso 1 1 calc R
N1 N 0.1151(2) 1.01375(19) 0.2624(3) 0.0246(10) Uani 1 1 d .
C18 C 0.1676(3) 0.9585(2) 0.2658(4) 0.0285(13) Uani 1 1 d .
N4 N 0.1973(3) 0.9361(2) 0.1866(3) 0.0323(11) Uani 1 1 d .
C20 C 0.2642(4) 0.8369(3) 0.1260(4) 0.0486(17) Uani 1 1 d .
H20A H 0.3187 0.8139 0.1181 0.058 Uiso 1 1 calc R
H20B H 0.2260 0.8084 0.1608 0.058 Uiso 1 1 calc R
C21 C 0.1550(4) 0.9471(3) 0.0981(4) 0.0425(15) Uani 1 1 d .
H21A H 0.1894 0.9772 0.0615 0.051 Uiso 1 1 calc R
H21B H 0.0985 0.9668 0.1072 0.051 Uiso 1 1 calc R
C19 C 0.2792(3) 0.8999(3) 0.1775(4) 0.0411(15) Uani 1 1 d .
H19A H 0.3022 0.8899 0.2375 0.049 Uiso 1 1 calc R
H19B H 0.3210 0.9270 0.1454 0.049 Uiso 1 1 calc R
O2 O 0.2269(3) 0.8497(2) 0.0393(3) 0.0577(13) Uani 1 1 d .
C22 C 0.1459(4) 0.8816(3) 0.0496(4) 0.0542(18) Uani 1 1 d .
H22A H 0.1073 0.8533 0.0840 0.065 Uiso 1 1 calc R
H22B H 0.1205 0.8889 -0.0100 0.065 Uiso 1 1 calc R

loop_
_atom_site_aniso_label
_atom_site_aniso_U_11
_atom_site_aniso_U_22
_atom_site_aniso_U_33
_atom_site_aniso_U_23
_atom_site_aniso_U_13
_atom_site_aniso_U_12
Br1 0.0336(4) 0.0423(4) 0.0922(6) 0.0047(3) 0.0075(3) 0.0037(3)
Cu1 0.0549(6) 0.0362(5) 0.0614(6) 0.0069(4) 0.0043(4) 0.0087(4)
S1 0.0406(9) 0.0304(8) 0.0345(8) 0.0026(6) -0.0046(7) 0.0083(7)
C2 0.025(3) 0.040(4) 0.037(3) -0.007(3) 0.006(3) -0.007(3)
C4 0.053(4) 0.071(5) 0.036(4) -0.008(4) -0.012(3) -0.009(4)
C3 0.042(4) 0.043(4) 0.044(4) 0.001(3) -0.007(3) -0.005(3)
C5 0.058(4) 0.054(4) 0.042(4) -0.011(3) -0.015(3) -0.008(4)
C6 0.067(5) 0.036(4) 0.057(4) -0.009(3) -0.006(4) -0.002(3)
C1 0.046(4) 0.040(4) 0.042(4) -0.004(3) -0.008(3) 0.000(3)
C7 0.030(3) 0.023(3) 0.028(3) 0.001(2) 0.000(2) 0.006(3)
N2 0.027(3) 0.038(3) 0.032(3) -0.007(2) 0.005(2) -0.004(2)
N3 0.028(3) 0.035(3) 0.031(3) -0.008(2) -0.002(2) 0.001(2)
O1 0.060(3) 0.042(2) 0.062(3) -0.021(2) -0.004(2) 0.004(2)
C8 0.042(4) 0.046(4) 0.032(3) -0.011(3) 0.004(3) 0.001(3)
C10 0.035(3) 0.041(3) 0.031(3) -0.004(3) -0.006(3) -0.001(3)
C11 0.049(4) 0.041(4) 0.055(4) -0.009(3) -0.011(3) -0.007(3)
C9 0.048(4) 0.052(4) 0.049(4) -0.013(3) 0.000(3) 0.012(3)
C12 0.031(3) 0.023(3) 0.026(3) 0.000(2) 0.000(2) 0.002(2)
C14 0.033(3) 0.041(3) 0.044(4) 0.009(3) 0.007(3) -0.004(3)
C15 0.049(4) 0.035(3) 0.045(4) 0.014(3) 0.001(3) -0.002(3)
C17 0.023(3) 0.036(3) 0.046(4) 0.005(3) 0.000(3) 0.003(3)
C16 0.039(4) 0.034(3) 0.052(4) 0.012(3) -0.001(3) 0.010(3)
C13 0.024(3) 0.037(3) 0.043(4) 0.004(3) -0.002(3) 0.002(2)
N1 0.023(2) 0.024(2) 0.027(2) 0.0023(19) 0.0016(18) 0.0020(19)
C18 0.026(3) 0.025(3) 0.035(3) 0.001(2) -0.001(3) -0.002(2)
N4 0.033(3) 0.033(3) 0.030(3) 0.000(2) 0.006(2) 0.011(2)
C20 0.051(4) 0.039(4) 0.056(5) 0.004(3) 0.018(3) 0.012(3)
C21 0.053(4) 0.044(4) 0.031(3) -0.001(3) 0.008(3) 0.009(3)
C19 0.032(4) 0.039(3) 0.053(4) 0.003(3) 0.014(3) 0.008(3)
O2 0.073(3) 0.057(3) 0.044(3) -0.015(2) 0.019(2) 0.015(2)
C22 0.059(5) 0.063(4) 0.040(4) -0.014(3) 0.004(3) 0.011(4)

loop_
_atom_type_symbol
_atom_type_description
_atom_type_scat_dispersion_real
_atom_type_scat_dispersion_imag
_atom_type_scat_source
C C 0.0033 0.0016 'International Tables Vol C Tables 4.2.6.8 and 6.1.1.4'
H H 0.0000 0.0000 'International Tables Vol C Tables 4.2.6.8 and 6.1.1.4'
N N 0.0061 0.0033 'International Tables Vol C Tables 4.2.6.8 and 6.1.1.4'
O O 0.0106 0.0060 'International Tables Vol C Tables 4.2.6.8 and 6.1.1.4'
S S 0.1246 0.1234 'International Tables Vol C Tables 4.2.6.8 and 6.1.1.4'
Cu Cu 0.3201 1.2651 'International Tables Vol C Tables 4.2.6.8 and 6.1.1.4'
Br Br -0.2901 2.4595 'International Tables Vol C Tables 4.2.6.8 and 6.1.1.4'

loop_
_geom_angle_atom_site_label_1
_geom_angle_atom_site_label_2
_geom_angle_atom_site_label_3
_geom_angle
_geom_angle_site_symmetry_1
_geom_angle_site_symmetry_3
Cu1 Br1 Cu1 74.49(3) . 2_565
S1 Cu1 Br1 126.70(5) . .
S1 Cu1 Br1 128.42(6) . 2_565
Br1 Cu1 Br1 103.15(3) . 2_565
S1 Cu1 Cu1 178.09(4) . 2_565
Br1 Cu1 Cu1 53.54(3) . 2_565
Br1 Cu1 Cu1 51.97(3) 2_565 2_565
C18 S1 Cu1 112.55(18) . .
C1 C2 C3 118.3(5) . .
C1 C2 N2 119.6(5) . .
C3 C2 N2 121.9(5) . .
C5 C4 C3 120.9(6) . .
C4 C3 C2 120.3(6) . .
C6 C5 C4 119.6(6) . .
C5 C6 C1 121.2(6) . .
C2 C1 C6 119.6(6) . .
N2 C7 N3 122.5(5) . .
N2 C7 N1 123.0(4) . .
N3 C7 N1 114.3(4) . .
C7 N2 C2 120.2(4) . .
C7 N3 C10 125.4(4) . .
C7 N3 C8 121.0(4) . .
C10 N3 C8 112.4(4) . .
C9 O1 C11 110.3(4) . .
N3 C8 C9 108.2(5) . .
N3 C10 C11 109.0(4) . .
O1 C11 C10 111.1(5) . .
O1 C9 C8 112.8(5) . .
C17 C12 C13 119.7(5) . .
C17 C12 N1 119.4(4) . .
C13 C12 N1 120.7(4) . .
C13 C14 C15 120.0(5) . .
C16 C15 C14 120.0(5) . .
C12 C17 C16 119.7(5) . .
C15 C16 C17 120.4(5) . .
C14 C13 C12 120.2(5) . .
C18 N1 C12 122.0(4) . .
C18 N1 C7 119.4(4) . .
C12 N1 C7 117.0(4) . .
N4 C18 N1 116.5(4) . .
N4 C18 S1 125.4(4) . .
N1 C18 S1 118.1(4) . .
C18 N4 C21 124.6(4) . .
C18 N4 C19 123.1(5) . .
C21 N4 C19 112.3(4) . .
O2 C20 C19 111.1(5) . .
N4 C21 C22 108.9(5) . .
N4 C19 C20 109.6(5) . .
C22 O2 C20 110.3(4) . .
O2 C22 C21 111.6(5) . .

loop_
_geom_bond_atom_site_label_1
_geom_bond_atom_site_label_2
_geom_bond_distance
_geom_bond_site_symmetry_2
Br1 Cu1 2.4066(10) .
Br1 Cu1 2.4573(10) 2_565
Cu1 S1 2.2237(15) .
Cu1 Br1 2.4573(10) 2_565
Cu1 Cu1 2.9441(14) 2_565
S1 C18 1.693(5) .
C2 C1 1.385(8) .
C2 C3 1.390(8) .
C2 N2 1.419(7) .
C4 C5 1.355(9) .
C4 C3 1.388(8) .
C5 C6 1.351(9) .
C6 C1 1.400(8) .
C7 N2 1.271(7) .
C7 N3 1.355(6) .
C7 N1 1.452(6) .
N3 C10 1.448(7) .
N3 C8 1.455(7) .
O1 C9 1.407(7) .
O1 C11 1.414(8) .
C8 C9 1.502(8) .
C10 C11 1.495(8) .
C12 C17 1.388(7) .
C12 C13 1.392(7) .
C12 N1 1.434(6) .
C14 C13 1.368(8) .
C14 C15 1.404(8) .
C15 C16 1.363(8) .
C17 C16 1.391(8) .
N1 C18 1.383(6) .
C18 N4 1.330(7) .
N4 C21 1.471(7) .
N4 C19 1.470(7) .
C20 O2 1.421(8) .
C20 C19 1.499(9) .
C21 C22 1.509(8) .
O2 C22 1.417(8) .
